data_1545618
loop_
_publ_author_name
'Duan, Xin-E'
'Li, Rui'
'Tong, Hong-Bo'
'Li, Ying-Qi'
'Bai, Sheng-Di'
'Guo, Yu-Jing'
'Liu, Dian-Sheng'

_publ_section_title
;
 Synthesis and structural characterization of electrochemically reversible
 bisferrocenes containing bis(acyl-thiourea)s: enantiomers and conformers
;
_journal_issue 9
_journal_name_full 'New J. Chem.'
_journal_page_first 3333
_journal_paper_doi 10.1039/C6NJ03539F
_journal_volume 41
_journal_year 2017
_chemical_absolute_configuration syn
_chemical_formula_moiety 'C30 H32 Fe2 N4 O2 S2'
_chemical_formula_sum 'C30 H32 Fe2 N4 O2 S2'
_chemical_formula_weight 656.41
_chemical_melting_point 462.0(10)
_space_group_crystal_system orthorhombic
_space_group_IT_number 19
_space_group_name_Hall 'P 2ac 2ab'
_space_group_name_H-M_alt 'P 21 21 21'
_symmetry_space_group_name_Hall 'P 2ac 2ab'
_symmetry_space_group_name_H-M 'P 21 21 21'
_atom_sites_solution_hydrogens geom
_audit_creation_method SHELXL-2014/7
_audit_update_record
;
2017-03-15 deposited with the CCDC.
2017-03-21 downloaded from the CCDC.
;
_cell_angle_alpha 90
_cell_angle_beta 90
_cell_angle_gamma 90
_cell_formula_units_Z 4
_cell_length_a 9.7134(8)
_cell_length_b 14.5357(12)
_cell_length_c 20.8935(17)
_cell_measurement_reflns_used 5092
_cell_measurement_temperature 296(2)
_cell_measurement_theta_max 19.94
_cell_measurement_theta_min 2.31
_cell_volume 2950.0(4)
_computing_structure_refinement 'SHELXL-2014/7 (Sheldrick, 2014)'
_diffrn_ambient_temperature 296(2)
_diffrn_measured_fraction_theta_full 1.000
_diffrn_measured_fraction_theta_max 1.000
_diffrn_measurement_device_type 'Bruker APEX-II CCD'
_diffrn_measurement_method '\f and \w scans'
_diffrn_radiation_type MoK\a
_diffrn_radiation_wavelength 0.71073
_diffrn_reflns_av_R_equivalents 0.0647
_diffrn_reflns_av_unetI/netI 0.0446
_diffrn_reflns_Laue_measured_fraction_full 1.000
_diffrn_reflns_Laue_measured_fraction_max 1.000
_diffrn_reflns_limit_h_max 11
_diffrn_reflns_limit_h_min -11
_diffrn_reflns_limit_k_max 17
_diffrn_reflns_limit_k_min -17
_diffrn_reflns_limit_l_max 24
_diffrn_reflns_limit_l_min -24
_diffrn_reflns_number 31790
_diffrn_reflns_point_group_measured_fraction_full 1.000
_diffrn_reflns_point_group_measured_fraction_max 1.000
_diffrn_reflns_theta_full 25.050
_diffrn_reflns_theta_max 25.050
_diffrn_reflns_theta_min 1.707
_diffrn_source 'sealed tube'
_exptl_absorpt_coefficient_mu 1.160
_exptl_crystal_colour Orange-red
_exptl_crystal_density_diffrn 1.478
_exptl_crystal_description Block
_exptl_crystal_F_000 1360
_exptl_crystal_size_max 0.300
_exptl_crystal_size_mid 0.200
_exptl_crystal_size_min 0.200
_refine_diff_density_max 0.228
_refine_diff_density_min -0.261
_refine_diff_density_rms 0.046
_refine_ls_abs_structure_details
;
 Flack x determined using 1630 quotients [(I+)-(I-)]/[(I+)+(I-)]
 (Parsons, Flack and Wagner, Acta Cryst. B69 (2013) 249-259).
;
_refine_ls_abs_structure_Flack 0.006(10)
_refine_ls_extinction_method none
_refine_ls_goodness_of_fit_ref 1.024
_refine_ls_hydrogen_treatment constr
_refine_ls_matrix_type full
_refine_ls_number_parameters 361
_refine_ls_number_reflns 5232
_refine_ls_number_restraints 0
_refine_ls_restrained_S_all 1.024
_refine_ls_R_factor_all 0.0487
_refine_ls_R_factor_gt 0.0331
_refine_ls_shift/su_max 0.001
_refine_ls_shift/su_mean 0.000
_refine_ls_structure_factor_coef Fsqd
_refine_ls_weighting_details 'w=1/[\s^2^(Fo^2^)+(0.0218P)^2^+0.5910P] where P=(Fo^2^+2Fc^2^)/3'
_refine_ls_weighting_scheme calc
_refine_ls_wR_factor_gt 0.0592
_refine_ls_wR_factor_ref 0.0647
_reflns_Friedel_coverage 0.766
_reflns_Friedel_fraction_full 1.000
_reflns_Friedel_fraction_max 1.000
_reflns_number_gt 4340
_reflns_number_total 5232
_reflns_threshold_expression 'I > 2\s(I)'
_cod_data_source_file c6nj03539f2.cif
_cod_data_source_block s376b
_cod_depositor_comments
;
The following automatic conversions were performed:

'_chemical_melting_point' value '461-463' was changed to '462.0(10)'
- the average value was taken and precision was estimated.

Automatic conversion script
Id: cif_fix_values 4973 2017-02-22 13:04:09Z antanas 

 Adding full bibliography for 1545616--1545618.cif.
;
_cod_database_code 1545618
_shelx_shelxl_version_number 2014/7
_shelx_space_group_comment
;
The symmetry employed for this shelxl refinement is uniquely defined
by the following loop, which should always be used as a source of
symmetry information in preference to the above space-group names.
They are only intended as comments.
;
_shelx_estimated_absorpt_t_min 0.722
_shelx_estimated_absorpt_t_max 0.801

loop_
_space_group_symop_operation_xyz
'x, y, z'
'-x+1/2, -y, z+1/2'
'-x, y+1/2, -z+1/2'
'x+1/2, -y+1/2, -z'

loop_
_atom_site_label
_atom_site_type_symbol
_atom_site_fract_x
_atom_site_fract_y
_atom_site_fract_z
_atom_site_U_iso_or_equiv
_atom_site_adp_type
_atom_site_occupancy
_atom_site_site_symmetry_order
_atom_site_calc_flag
_atom_site_refinement_flags_posn
_atom_site_refinement_flags_adp
O1 O 0.4111(3) 0.5972(3) 0.56056(16) 0.0563(10) Uani 1 1 d . .
Fe1 Fe 0.77139(6) 0.70960(4) 0.57968(3) 0.03865(17) Uani 1 1 d . .
Fe2 Fe 0.67897(7) 0.66463(5) 0.92220(3) 0.04175(18) Uani 1 1 d . .
N1 N 0.3191(4) 0.4991(2) 0.66048(16) 0.0371(9) Uani 1 1 d . .
H1 H 0.3021 0.5365 0.6296 0.045 Uiso 1 1 calc R U
N2 N 0.5449(4) 0.5215(3) 0.63285(17) 0.0394(10) Uani 1 1 d . .
H2 H 0.6294 0.5119 0.6432 0.047 Uiso 1 1 calc R U
N3 N 0.2249(4) 0.5779(2) 0.78169(17) 0.0417(9) Uani 1 1 d . .
H3 H 0.2416 0.5478 0.8163 0.050 Uiso 1 1 calc R U
N4 N 0.3617(4) 0.6892(3) 0.82760(18) 0.0464(10) Uani 1 1 d . .
H4 H 0.4020 0.7415 0.8234 0.056 Uiso 1 1 calc R U
O2 O 0.3204(4) 0.5737(3) 0.89948(15) 0.0652(10) Uani 1 1 d . .
S1 S 0.50861(13) 0.40898(9) 0.72867(6) 0.0500(3) Uani 1 1 d . .
C1 C 0.2018(4) 0.4622(3) 0.69535(19) 0.0343(10) Uani 1 1 d . .
H1A H 0.2349 0.4136 0.7240 0.041 Uiso 1 1 calc R U
C2 C 0.1316(4) 0.5358(3) 0.7357(2) 0.0352(10) Uani 1 1 d . .
H2A H 0.0973 0.5840 0.7070 0.042 Uiso 1 1 calc R U
C3 C 0.0106(4) 0.4953(3) 0.7713(2) 0.0445(12) Uani 1 1 d . .
H3B H -0.0342 0.5433 0.7960 0.053 Uiso 1 1 calc R U
H3A H 0.0435 0.4490 0.8011 0.053 Uiso 1 1 calc R U
C4 C -0.0928(5) 0.4522(3) 0.7263(3) 0.0505(13) Uani 1 1 d . .
H4A H -0.1334 0.4997 0.6997 0.061 Uiso 1 1 calc R U
H4B H -0.1660 0.4239 0.7510 0.061 Uiso 1 1 calc R U
C5 C -0.0258(5) 0.3803(3) 0.6841(2) 0.0518(14) Uani 1 1 d . .
H5B H -0.0922 0.3580 0.6531 0.062 Uiso 1 1 calc R U
H5A H 0.0034 0.3286 0.7102 0.062 Uiso 1 1 calc R U
C6 C 0.0980(5) 0.4203(3) 0.6493(2) 0.0467(12) Uani 1 1 d . .
H6B H 0.1425 0.3721 0.6247 0.056 Uiso 1 1 calc R U
H6A H 0.0670 0.4672 0.6196 0.056 Uiso 1 1 calc R U
C7 C 0.4488(5) 0.4799(3) 0.6723(2) 0.0343(11) Uani 1 1 d . .
C13 C 0.7895(5) 0.5745(3) 0.5568(2) 0.0403(11) Uani 1 1 d . .
H13 H 0.8186 0.5249 0.5856 0.048 Uiso 1 1 calc R U
C10 C 0.6573(5) 0.6784(3) 0.5007(2) 0.0445(12) Uani 1 1 d . .
H10 H 0.5783 0.7133 0.4845 0.053 Uiso 1 1 calc R U
C11 C 0.7962(5) 0.6909(3) 0.4828(2) 0.0469(13) Uani 1 1 d . .
H11 H 0.8308 0.7368 0.4525 0.056 Uiso 1 1 calc R U
C12 C 0.8761(5) 0.6277(3) 0.5170(2) 0.0480(13) Uani 1 1 d . .
H12 H 0.9765 0.6221 0.5144 0.058 Uiso 1 1 calc R U
C14 C 0.6944(7) 0.8282(4) 0.6182(3) 0.0692(17) Uani 1 1 d . .
H14 H 0.6153 0.8633 0.6023 0.083 Uiso 1 1 calc R U
C15 C 0.8324(7) 0.8399(4) 0.5999(3) 0.0665(17) Uani 1 1 d . .
H15 H 0.8664 0.8848 0.5688 0.080 Uiso 1 1 calc R U
C16 C 0.9117(6) 0.7790(5) 0.6336(3) 0.0679(17) Uani 1 1 d . .
H16 H 1.0120 0.7729 0.6307 0.081 Uiso 1 1 calc R U
C17 C 0.8253(7) 0.7274(4) 0.6727(2) 0.0641(16) Uani 1 1 d . .
H17 H 0.8547 0.6786 0.7020 0.077 Uiso 1 1 calc R U
C18 C 0.6908(6) 0.7563(4) 0.6636(3) 0.0649(17) Uani 1 1 d . .
H18 H 0.6089 0.7325 0.6854 0.078 Uiso 1 1 calc R U
C20 C 0.3797(5) 0.6454(4) 0.8859(2) 0.0478(13) Uani 1 1 d . .
C21 C 0.4760(5) 0.6890(3) 0.9308(2) 0.0435(12) Uani 1 1 d . .
C25 C 0.5502(5) 0.7736(3) 0.9255(2) 0.0485(12) Uani 1 1 d . .
H25 H 0.5383 0.8199 0.8918 0.058 Uiso 1 1 calc R U
C24 C 0.6417(5) 0.7791(4) 0.9770(2) 0.0552(14) Uani 1 1 d . .
H24 H 0.7070 0.8292 0.9849 0.066 Uiso 1 1 calc R U
C23 C 0.6287(5) 0.6988(5) 1.0142(2) 0.0615(16) Uani 1 1 d . .
H23 H 0.6826 0.6839 1.0524 0.074 Uiso 1 1 calc R U
C22 C 0.5261(5) 0.6429(4) 0.9864(2) 0.0555(15) Uani 1 1 d . .
H22 H 0.4950 0.5830 1.0023 0.067 Uiso 1 1 calc R U
C26 C 0.7049(6) 0.5924(4) 0.8399(3) 0.0631(15) Uani 1 1 d . .
H26 H 0.6327 0.5760 0.8091 0.076 Uiso 1 1 calc R U
C30 C 0.7860(5) 0.6735(4) 0.8391(2) 0.0536(13) Uani 1 1 d . .
H30 H 0.7795 0.7234 0.8077 0.064 Uiso 1 1 calc R U
C29 C 0.8778(5) 0.6693(4) 0.8905(2) 0.0554(14) Uani 1 1 d . .
H29 H 0.9464 0.7161 0.9018 0.066 Uiso 1 1 calc R U
C28 C 0.8542(6) 0.5868(4) 0.9233(3) 0.0677(16) Uani 1 1 d . .
H28 H 0.9032 0.5663 0.9617 0.081 Uiso 1 1 calc R U
C27 C 0.7488(7) 0.5388(4) 0.8925(3) 0.0740(19) Uani 1 1 d . .
H27 H 0.7116 0.4789 0.9052 0.089 Uiso 1 1 calc R U
S2 S 0.28088(15) 0.72452(9) 0.70948(6) 0.0558(4) Uani 1 1 d . .
C19 C 0.2860(5) 0.6586(3) 0.7747(2) 0.0411(11) Uani 1 1 d . .
C8 C 0.5256(5) 0.5764(3) 0.5790(2) 0.0379(10) Uani 1 1 d . .
C9 C 0.6525(5) 0.6056(3) 0.5471(2) 0.0361(11) Uani 1 1 d . .

loop_
_atom_site_aniso_label
_atom_site_aniso_U_11
_atom_site_aniso_U_22
_atom_site_aniso_U_33
_atom_site_aniso_U_23
_atom_site_aniso_U_13
_atom_site_aniso_U_12
O1 0.040(2) 0.070(2) 0.059(2) 0.0278(19) -0.0024(16) 0.0072(18)
Fe1 0.0461(4) 0.0380(4) 0.0319(3) -0.0009(3) 0.0061(3) -0.0017(3)
Fe2 0.0457(4) 0.0495(4) 0.0301(3) -0.0016(3) 0.0039(3) -0.0011(3)
N1 0.033(2) 0.039(2) 0.039(2) 0.0102(17) 0.0027(18) 0.0055(19)
N2 0.026(2) 0.049(2) 0.044(2) 0.018(2) 0.0038(17) -0.0011(18)
N3 0.043(2) 0.041(2) 0.041(2) -0.0024(18) -0.0063(18) -0.007(2)
N4 0.049(2) 0.044(3) 0.046(2) -0.0032(19) -0.0091(19) -0.0102(19)
O2 0.074(3) 0.069(3) 0.052(2) 0.0034(18) -0.0065(19) -0.029(2)
S1 0.0381(7) 0.0568(8) 0.0549(8) 0.0252(7) -0.0041(6) -0.0010(6)
C1 0.027(3) 0.036(2) 0.039(3) 0.002(2) 0.002(2) -0.003(2)
C2 0.027(2) 0.038(3) 0.041(3) -0.003(2) -0.007(2) -0.0010(19)
C3 0.034(3) 0.050(3) 0.049(3) -0.011(2) 0.007(2) 0.000(2)
C4 0.037(3) 0.055(3) 0.059(3) 0.003(3) 0.004(3) -0.008(2)
C5 0.040(3) 0.059(3) 0.056(3) -0.011(3) -0.004(2) -0.016(3)
C6 0.044(3) 0.051(3) 0.045(3) -0.009(3) 0.000(2) -0.009(2)
C7 0.034(3) 0.028(2) 0.041(3) 0.000(2) 0.001(2) -0.001(2)
C13 0.044(3) 0.038(3) 0.038(3) 0.001(2) 0.009(2) 0.002(2)
C10 0.053(3) 0.047(3) 0.033(3) 0.005(2) -0.002(2) -0.002(3)
C11 0.064(4) 0.043(3) 0.033(2) -0.001(2) 0.010(2) -0.013(3)
C12 0.049(3) 0.051(3) 0.044(3) -0.007(2) 0.016(2) -0.003(3)
C14 0.088(5) 0.055(4) 0.065(4) -0.022(3) -0.012(4) 0.028(4)
C15 0.098(5) 0.050(3) 0.051(3) -0.007(3) 0.005(3) -0.018(4)
C16 0.064(4) 0.086(5) 0.053(4) -0.024(4) -0.005(3) -0.004(4)
C17 0.094(5) 0.064(4) 0.033(3) -0.007(3) 0.001(3) 0.011(4)
C18 0.071(4) 0.069(4) 0.056(3) -0.021(3) 0.027(3) -0.006(3)
C20 0.043(3) 0.057(4) 0.043(3) -0.009(3) 0.000(2) -0.004(3)
C21 0.043(3) 0.056(3) 0.031(3) -0.011(2) 0.002(2) -0.002(2)
C25 0.052(3) 0.049(3) 0.044(3) -0.014(3) 0.000(3) 0.000(2)
C24 0.053(3) 0.068(4) 0.044(3) -0.024(3) -0.002(2) -0.002(3)
C23 0.053(3) 0.101(5) 0.031(3) -0.013(3) 0.002(2) -0.003(3)
C22 0.054(3) 0.080(4) 0.033(3) 0.000(3) 0.010(2) -0.003(3)
C26 0.058(4) 0.079(4) 0.052(3) -0.029(3) 0.010(3) -0.003(3)
C30 0.064(4) 0.060(3) 0.038(3) 0.002(2) 0.013(3) 0.000(3)
C29 0.044(3) 0.070(4) 0.052(3) -0.006(3) 0.009(3) -0.004(3)
C28 0.071(4) 0.073(4) 0.060(3) 0.011(4) 0.015(3) 0.020(3)
C27 0.083(5) 0.042(3) 0.096(5) 0.000(3) 0.043(4) -0.002(3)
S2 0.0680(9) 0.0423(7) 0.0571(8) 0.0035(6) -0.0163(7) -0.0106(7)
C19 0.034(3) 0.042(3) 0.047(3) -0.010(2) -0.007(2) -0.003(2)
C8 0.044(3) 0.033(2) 0.036(2) 0.002(2) 0.001(2) 0.001(2)
C9 0.043(3) 0.035(3) 0.030(2) 0.002(2) 0.002(2) -0.004(2)

loop_
_atom_type_symbol
_atom_type_description
_atom_type_scat_dispersion_real
_atom_type_scat_dispersion_imag
_atom_type_scat_source
C C 0.0033 0.0016 'International Tables Vol C Tables 4.2.6.8 and 6.1.1.4'
H H 0.0000 0.0000 'International Tables Vol C Tables 4.2.6.8 and 6.1.1.4'
N N 0.0061 0.0033 'International Tables Vol C Tables 4.2.6.8 and 6.1.1.4'
O O 0.0106 0.0060 'International Tables Vol C Tables 4.2.6.8 and 6.1.1.4'
S S 0.1246 0.1234 'International Tables Vol C Tables 4.2.6.8 and 6.1.1.4'
Fe Fe 0.3463 0.8444 'International Tables Vol C Tables 4.2.6.8 and 6.1.1.4'

loop_
_geom_angle_atom_site_label_1
_geom_angle_atom_site_label_2
_geom_angle_atom_site_label_3
_geom_angle
C9 Fe1 C15 159.3(2)
C9 Fe1 C13 41.06(17)
C15 Fe1 C13 158.0(2)
C9 Fe1 C17 124.4(2)
C15 Fe1 C17 66.8(2)
C13 Fe1 C17 109.1(2)
C9 Fe1 C16 160.0(2)
C15 Fe1 C16 39.4(2)
C13 Fe1 C16 123.5(2)
C17 Fe1 C16 40.0(2)
C9 Fe1 C18 108.7(2)
C15 Fe1 C18 67.8(2)
C13 Fe1 C18 124.0(2)
C17 Fe1 C18 39.8(2)
C16 Fe1 C18 67.4(2)
C9 Fe1 C10 41.40(17)
C15 Fe1 C10 122.4(2)
C13 Fe1 C10 68.98(19)
C17 Fe1 C10 160.7(2)
C16 Fe1 C10 157.2(2)
C18 Fe1 C10 124.2(2)
C9 Fe1 C12 68.41(19)
C15 Fe1 C12 122.2(2)
C13 Fe1 C12 40.64(17)
C17 Fe1 C12 124.1(2)
C16 Fe1 C12 108.1(2)
C18 Fe1 C12 159.8(2)
C10 Fe1 C12 67.8(2)
C9 Fe1 C14 123.7(2)
C15 Fe1 C14 40.3(2)
C13 Fe1 C14 160.2(2)
C17 Fe1 C14 67.0(2)
C16 Fe1 C14 67.0(2)
C18 Fe1 C14 40.5(2)
C10 Fe1 C14 107.9(2)
C12 Fe1 C14 157.9(2)
C9 Fe1 C11 68.66(18)
C15 Fe1 C11 107.1(2)
C13 Fe1 C11 68.29(18)
C17 Fe1 C11 158.3(2)
C16 Fe1 C11 122.1(2)
C18 Fe1 C11 159.5(2)
C10 Fe1 C11 40.34(18)
C12 Fe1 C11 39.92(18)
C14 Fe1 C11 122.8(2)
C21 Fe2 C25 41.52(18)
C21 Fe2 C22 41.40(19)
C25 Fe2 C22 69.3(2)
C21 Fe2 C30 124.6(2)
C25 Fe2 C30 107.3(2)
C22 Fe2 C30 162.3(2)
C21 Fe2 C26 106.8(2)
C25 Fe2 C26 120.7(2)
C22 Fe2 C26 124.8(2)
C30 Fe2 C26 40.9(2)
C21 Fe2 C29 161.8(2)
C25 Fe2 C29 124.8(2)
C22 Fe2 C29 155.9(2)
C30 Fe2 C29 40.16(19)
C26 Fe2 C29 68.0(2)
C21 Fe2 C28 155.9(2)
C25 Fe2 C28 161.7(2)
C22 Fe2 C28 121.1(2)
C30 Fe2 C28 67.5(2)
C26 Fe2 C28 67.7(2)
C29 Fe2 C28 40.1(2)
C21 Fe2 C23 68.8(2)
C25 Fe2 C23 68.3(2)
C22 Fe2 C23 40.6(2)
C30 Fe2 C23 155.8(2)
C26 Fe2 C23 162.1(3)
C29 Fe2 C23 121.5(2)
C28 Fe2 C23 108.8(2)
C21 Fe2 C27 120.6(2)
C25 Fe2 C27 156.4(2)
C22 Fe2 C27 107.7(2)
C30 Fe2 C27 68.1(2)
C26 Fe2 C27 40.5(2)
C29 Fe2 C27 67.6(2)
C28 Fe2 C27 39.9(2)
C23 Fe2 C27 125.6(3)
C21 Fe2 C24 68.54(19)
C25 Fe2 C24 40.19(18)
C22 Fe2 C24 68.2(2)
C30 Fe2 C24 121.1(2)
C26 Fe2 C24 156.0(2)
C29 Fe2 C24 108.7(2)
C28 Fe2 C24 126.1(2)
C23 Fe2 C24 40.2(2)
C27 Fe2 C24 162.2(3)
C7 N1 C1 125.4(4)
C7 N1 H1 117.3
C1 N1 H1 117.3
C7 N2 C8 129.8(4)
C7 N2 H2 115.1
C8 N2 H2 115.1
C19 N3 C2 125.4(4)
C19 N3 H3 117.3
C2 N3 H3 117.3
C20 N4 C19 127.9(4)
C20 N4 H4 116.1
C19 N4 H4 116.1
N1 C1 C6 110.5(3)
N1 C1 C2 111.7(3)
C6 C1 C2 109.6(4)
N1 C1 H1A 108.4
C6 C1 H1A 108.4
C2 C1 H1A 108.4
N3 C2 C3 108.8(4)
N3 C2 C1 112.5(3)
C3 C2 C1 110.3(4)
N3 C2 H2A 108.4
C3 C2 H2A 108.4
C1 C2 H2A 108.4
C2 C3 C4 111.8(4)
C2 C3 H3B 109.3
C4 C3 H3B 109.3
C2 C3 H3A 109.3
C4 C3 H3A 109.3
H3B C3 H3A 107.9
C3 C4 C5 111.3(4)
C3 C4 H4A 109.4
C5 C4 H4A 109.4
C3 C4 H4B 109.4
C5 C4 H4B 109.4
H4A C4 H4B 108.0
C4 C5 C6 110.8(4)
C4 C5 H5B 109.5
C6 C5 H5B 109.5
C4 C5 H5A 109.5
C6 C5 H5A 109.5
H5B C5 H5A 108.1
C1 C6 C5 112.0(4)
C1 C6 H6B 109.2
C5 C6 H6B 109.2
C1 C6 H6A 109.2
C5 C6 H6A 109.2
H6B C6 H6A 107.9
N1 C7 N2 116.3(4)
N1 C7 S1 126.7(3)
N2 C7 S1 117.0(3)
C12 C13 C9 107.4(4)
C12 C13 Fe1 70.2(3)
C9 C13 Fe1 69.2(3)
C12 C13 H13 126.3
C9 C13 H13 126.3
Fe1 C13 H13 126.3
C11 C10 C9 107.7(4)
C11 C10 Fe1 70.5(3)
C9 C10 Fe1 68.7(3)
C11 C10 H10 126.1
C9 C10 H10 126.1
Fe1 C10 H10 126.1
C12 C11 C10 108.1(4)
C12 C11 Fe1 69.5(3)
C10 C11 Fe1 69.2(3)
C12 C11 H11 125.9
C10 C11 H11 125.9
Fe1 C11 H11 125.9
C11 C12 C13 109.2(4)
C11 C12 Fe1 70.6(3)
C13 C12 Fe1 69.2(3)
C11 C12 H12 125.4
C13 C12 H12 125.4
Fe1 C12 H12 125.4
C15 C14 C18 107.2(5)
C15 C14 Fe1 69.2(3)
C18 C14 Fe1 69.5(3)
C15 C14 H14 126.4
C18 C14 H14 126.4
Fe1 C14 H14 126.4
C16 C15 C14 108.7(5)
C16 C15 Fe1 70.6(3)
C14 C15 Fe1 70.4(3)
C16 C15 H15 125.7
C14 C15 H15 125.7
Fe1 C15 H15 125.7
C15 C16 C17 108.1(6)
C15 C16 Fe1 70.0(3)
C17 C16 Fe1 69.8(3)
C15 C16 H16 125.9
C17 C16 H16 125.9
Fe1 C16 H16 125.9
C18 C17 C16 108.9(5)
C18 C17 Fe1 70.3(3)
C16 C17 Fe1 70.2(3)
C18 C17 H17 125.5
C16 C17 H17 125.5
Fe1 C17 H17 125.5
C17 C18 C14 107.1(5)
C17 C18 Fe1 69.8(3)
C14 C18 Fe1 70.0(3)
C17 C18 H18 126.4
C14 C18 H18 126.4
Fe1 C18 H18 126.4
O2 C20 N4 122.5(4)
O2 C20 C21 121.2(5)
N4 C20 C21 116.3(5)
C22 C21 C25 107.2(4)
C22 C21 C20 122.3(5)
C25 C21 C20 130.0(5)
C22 C21 Fe2 69.8(3)
C25 C21 Fe2 69.6(3)
C20 C21 Fe2 119.4(3)
C24 C25 C21 108.0(5)
C24 C25 Fe2 71.2(3)
C21 C25 Fe2 68.9(3)
C24 C25 H25 126.0
C21 C25 H25 126.0
Fe2 C25 H25 126.0
C25 C24 C23 108.7(5)
C25 C24 Fe2 68.7(3)
C23 C24 Fe2 69.6(3)
C25 C24 H24 125.6
C23 C24 H24 125.6
Fe2 C24 H24 125.6
C24 C23 C22 108.3(5)
C24 C23 Fe2 70.2(3)
C22 C23 Fe2 69.0(3)
C24 C23 H23 125.8
C22 C23 H23 125.8
Fe2 C23 H23 125.8
C23 C22 C21 107.7(5)
C23 C22 Fe2 70.4(3)
C21 C22 Fe2 68.8(3)
C23 C22 H22 126.1
C21 C22 H22 126.1
Fe2 C22 H22 126.1
C27 C26 C30 107.4(5)
C27 C26 Fe2 70.3(3)
C30 C26 Fe2 69.4(3)
C27 C26 H26 126.3
C30 C26 H26 126.3
Fe2 C26 H26 126.3
C29 C30 C26 108.1(5)
C29 C30 Fe2 70.5(3)
C26 C30 Fe2 69.7(3)
C29 C30 H30 126.0
C26 C30 H30 126.0
Fe2 C30 H30 126.0
C30 C29 C28 107.9(5)
C30 C29 Fe2 69.3(3)
C28 C29 Fe2 70.0(3)
C30 C29 H29 126.0
C28 C29 H29 126.0
Fe2 C29 H29 126.0
C27 C28 C29 108.8(5)
C27 C28 Fe2 70.2(3)
C29 C28 Fe2 70.0(3)
C27 C28 H28 125.6
C29 C28 H28 125.6
Fe2 C28 H28 125.6
C28 C27 C26 107.8(5)
C28 C27 Fe2 69.9(3)
C26 C27 Fe2 69.1(3)
C28 C27 H27 126.1
C26 C27 H27 126.1
Fe2 C27 H27 126.1
N3 C19 N4 115.5(4)
N3 C19 S2 125.9(3)
N4 C19 S2 118.6(3)
O1 C8 N2 121.5(4)
O1 C8 C9 123.6(4)
N2 C8 C9 114.9(4)
C13 C9 C10 107.5(4)
C13 C9 C8 129.1(4)
C10 C9 C8 123.3(4)
C13 C9 Fe1 69.8(3)
C10 C9 Fe1 69.9(3)
C8 C9 Fe1 123.0(3)

loop_
_geom_bond_atom_site_label_1
_geom_bond_atom_site_label_2
_geom_bond_distance
O1 C8 1.215(5)
Fe1 C9 2.021(4)
Fe1 C15 2.028(5)
Fe1 C13 2.029(4)
Fe1 C17 2.030(5)
Fe1 C16 2.036(6)
Fe1 C18 2.037(5)
Fe1 C10 2.038(5)
Fe1 C12 2.042(5)
Fe1 C14 2.044(5)
Fe1 C11 2.056(4)
Fe2 C21 2.011(5)
Fe2 C25 2.019(5)
Fe2 C22 2.025(5)
Fe2 C30 2.028(5)
Fe2 C26 2.031(5)
Fe2 C29 2.043(5)
Fe2 C28 2.044(5)
Fe2 C23 2.044(5)
Fe2 C27 2.047(5)
Fe2 C24 2.052(5)
N1 C7 1.314(5)
N1 C1 1.454(5)
N1 H1 0.8600
N2 C7 1.384(5)
N2 C8 1.392(5)
N2 H2 0.8600
N3 C19 1.323(5)
N3 C2 1.455(5)
N3 H3 0.8600
N4 C20 1.385(6)
N4 C19 1.400(5)
N4 H4 0.8600
O2 C20 1.224(6)
S1 C7 1.670(4)
C1 C6 1.521(6)
C1 C2 1.523(6)
C1 H1A 0.9800
C2 C3 1.511(6)
C2 H2A 0.9800
C3 C4 1.512(6)
C3 H3B 0.9700
C3 H3A 0.9700
C4 C5 1.514(7)
C4 H4A 0.9700
C4 H4B 0.9700
C5 C6 1.522(6)
C5 H5B 0.9700
C5 H5A 0.9700
C6 H6B 0.9700
C6 H6A 0.9700
C13 C12 1.413(6)
C13 C9 1.420(6)
C13 H13 0.9800
C10 C11 1.412(6)
C10 C9 1.435(6)
C10 H10 0.9800
C11 C12 1.399(7)
C11 H11 0.9800
C12 H12 0.9800
C14 C15 1.404(8)
C14 C18 1.412(7)
C14 H14 0.9800
C15 C16 1.368(8)
C15 H15 0.9800
C16 C17 1.392(8)
C16 H16 0.9800
C17 C18 1.386(8)
C17 H17 0.9800
C18 H18 0.9800
C20 C21 1.470(6)
C21 C22 1.427(6)
C21 C25 1.428(6)
C25 C24 1.399(6)
C25 H25 0.9800
C24 C23 1.407(7)
C24 H24 0.9800
C23 C22 1.411(7)
C23 H23 0.9800
C22 H22 0.9800
C26 C27 1.413(7)
C26 C30 1.418(7)
C26 H26 0.9800
C30 C29 1.398(7)
C30 H30 0.9800
C29 C28 1.400(7)
C29 H29 0.9800
C28 C27 1.396(8)
C28 H28 0.9800
C27 H27 0.9800
S2 C19 1.667(5)
C8 C9 1.465(6)

loop_
_geom_hbond_atom_site_label_D
_geom_hbond_atom_site_label_H
_geom_hbond_atom_site_label_A
_geom_hbond_distance_DH
_geom_hbond_distance_HA
_geom_hbond_distance_DA
_geom_hbond_angle_DHA
_geom_hbond_site_symmetry_A
C1 H1A S1 0.98 2.66 3.157(4) 111.6 .
N4 H4 S1 0.86 2.80 3.630(4) 161.5 3_656
N3 H3 O2 0.86 1.94 2.631(5) 136.9 .
N1 H1 O1 0.86 1.99 2.682(5) 136.1 .

loop_
_geom_torsion_atom_site_label_1
_geom_torsion_atom_site_label_2
_geom_torsion_atom_site_label_3
_geom_torsion_atom_site_label_4
_geom_torsion
C7 N1 C1 C6 -127.7(5)
C7 N1 C1 C2 110.1(5)
C19 N3 C2 C3 -136.8(4)
C19 N3 C2 C1 100.7(5)
N1 C1 C2 N3 -58.2(5)
C6 C1 C2 N3 179.1(4)
N1 C1 C2 C3 -179.9(3)
C6 C1 C2 C3 57.4(5)
N3 C2 C3 C4 178.6(4)
C1 C2 C3 C4 -57.6(5)
C2 C3 C4 C5 55.8(6)
C3 C4 C5 C6 -53.8(6)
N1 C1 C6 C5 179.6(4)
C2 C1 C6 C5 -57.0(5)
C4 C5 C6 C1 55.4(6)
C1 N1 C7 N2 179.2(4)
C1 N1 C7 S1 0.7(6)
C8 N2 C7 N1 -5.0(7)
C8 N2 C7 S1 173.7(4)
C9 C10 C11 C12 0.0(5)
Fe1 C10 C11 C12 58.8(3)
C9 C10 C11 Fe1 -58.8(3)
C10 C11 C12 C13 0.0(5)
Fe1 C11 C12 C13 58.5(3)
C10 C11 C12 Fe1 -58.6(3)
C9 C13 C12 C11 0.0(5)
Fe1 C13 C12 C11 -59.4(3)
C9 C13 C12 Fe1 59.4(3)
C18 C14 C15 C16 -1.2(6)
Fe1 C14 C15 C16 -60.5(4)
C18 C14 C15 Fe1 59.3(4)
C14 C15 C16 C17 0.8(6)
Fe1 C15 C16 C17 -59.6(4)
C14 C15 C16 Fe1 60.4(4)
C15 C16 C17 C18 -0.1(6)
Fe1 C16 C17 C18 -59.9(4)
C15 C16 C17 Fe1 59.8(4)
C16 C17 C18 C14 -0.6(6)
Fe1 C17 C18 C14 -60.4(4)
C16 C17 C18 Fe1 59.8(4)
C15 C14 C18 C17 1.1(6)
Fe1 C14 C18 C17 60.3(4)
C15 C14 C18 Fe1 -59.2(4)
C19 N4 C20 O2 -5.0(8)
C19 N4 C20 C21 174.1(4)
O2 C20 C21 C22 12.3(7)
N4 C20 C21 C22 -166.8(4)
O2 C20 C21 C25 -177.0(5)
N4 C20 C21 C25 3.9(7)
O2 C20 C21 Fe2 95.9(5)
N4 C20 C21 Fe2 -83.3(5)
C22 C21 C25 C24 -0.7(5)
C20 C21 C25 C24 -172.5(5)
Fe2 C21 C25 C24 -60.7(3)
C22 C21 C25 Fe2 60.0(3)
C20 C21 C25 Fe2 -111.8(5)
C21 C25 C24 C23 1.1(5)
Fe2 C25 C24 C23 -58.2(4)
C21 C25 C24 Fe2 59.3(3)
C25 C24 C23 C22 -1.0(6)
Fe2 C24 C23 C22 -58.7(4)
C25 C24 C23 Fe2 57.6(3)
C24 C23 C22 C21 0.6(6)
Fe2 C23 C22 C21 -58.8(3)
C24 C23 C22 Fe2 59.4(4)
C25 C21 C22 C23 0.1(5)
C20 C21 C22 C23 172.6(4)
Fe2 C21 C22 C23 59.9(4)
C25 C21 C22 Fe2 -59.8(3)
C20 C21 C22 Fe2 112.8(4)
C27 C26 C30 C29 0.0(6)
Fe2 C26 C30 C29 60.3(3)
C27 C26 C30 Fe2 -60.4(4)
C26 C30 C29 C28 -0.3(6)
Fe2 C30 C29 C28 59.5(4)
C26 C30 C29 Fe2 -59.8(3)
C30 C29 C28 C27 0.5(6)
Fe2 C29 C28 C27 59.6(4)
C30 C29 C28 Fe2 -59.1(4)
C29 C28 C27 C26 -0.5(6)
Fe2 C28 C27 C26 59.0(4)
C29 C28 C27 Fe2 -59.5(4)
C30 C26 C27 C28 0.3(6)
Fe2 C26 C27 C28 -59.5(4)
C30 C26 C27 Fe2 59.8(3)
C2 N3 C19 N4 174.5(4)
C2 N3 C19 S2 -5.9(7)
C20 N4 C19 N3 -0.2(7)
C20 N4 C19 S2 -179.8(4)
C7 N2 C8 O1 2.2(8)
C7 N2 C8 C9 -177.4(4)
C12 C13 C9 C10 0.0(5)
Fe1 C13 C9 C10 60.0(3)
C12 C13 C9 C8 -176.6(4)
Fe1 C13 C9 C8 -116.6(5)
C12 C13 C9 Fe1 -60.0(3)
C11 C10 C9 C13 0.0(5)
Fe1 C10 C9 C13 -59.9(3)
C11 C10 C9 C8 176.8(4)
Fe1 C10 C9 C8 116.9(4)
C11 C10 C9 Fe1 59.9(3)
O1 C8 C9 C13 -168.5(5)
N2 C8 C9 C13 11.1(7)
O1 C8 C9 C10 15.4(7)
N2 C8 C9 C10 -165.0(4)
O1 C8 C9 Fe1 101.8(5)
N2 C8 C9 Fe1 -78.7(5)
